data_2217215
loop_
_publ_author_name
'Dehghanpour, Saeed'
'Mahmoudi, Ali'
'Khalaj, Mehdi'

_publ_section_title
;
 Zwitterionic (4-benzylpiperidinium-1-ylmethyl)phosphonate
;
_journal_coeditor_code NG2383
_journal_issue 1
_journal_name_full 'Acta Crystallographica Section E'
_journal_page_first o19
_journal_page_last o19
_journal_paper_doi 10.1107/S1600536807061429
_journal_volume 64
_journal_year 2008
_chemical_formula_iupac 'C13 H20 N1 O3 P1'
_chemical_formula_moiety 'C13 H20 N1 O3 P1'
_chemical_formula_sum 'C13 H20 N O3 P'
_chemical_formula_weight 269.27
_chemical_name_systematic
;
(4-benzylpiperidinium-1-ylmethyl)phosphonate
;
_space_group_IT_number 61
_symmetry_cell_setting orthorhombic
_symmetry_space_group_name_Hall '-P 2ac 2ab'
_symmetry_space_group_name_H-M 'P b c a'
_atom_sites_solution_hydrogens geom
_atom_sites_solution_primary direct
_atom_sites_solution_secondary difmap
_audit_creation_method SHELXL97
_cell_angle_alpha 90.00
_cell_angle_beta 90.00
_cell_angle_gamma 90.00
_cell_formula_units_Z 8
_cell_length_a 9.2791(6)
_cell_length_b 11.4916(9)
_cell_length_c 24.915(2)
_cell_measurement_reflns_used 2500
_cell_measurement_temperature 120(2)
_cell_measurement_theta_max 29.21
_cell_measurement_theta_min 2.74
_cell_volume 2656.7(3)
_computing_cell_refinement 'X-Area (Stoe & Cie, 2005)'
_computing_data_collection 'X-Area (Stoe & Cie, 2005)'
_computing_data_reduction 'X-Area (Stoe & Cie, 2005)'
_computing_molecular_graphics 'ORTEP-3 for Windows (Farrugia, 1997)'
_computing_publication_material 'WinGX (Farrugia, 1999)'
_computing_structure_refinement 'SHELXL97 (Sheldrick, 1997)'
_computing_structure_solution 'SHELXS97 (Sheldrick, 1997)'
_diffrn_ambient_temperature 120(2)
_diffrn_detector_area_resol_mean 0.15
_diffrn_measured_fraction_theta_full 0.982
_diffrn_measured_fraction_theta_max 0.982
_diffrn_measurement_device_type 'Stoe IPDS II'
_diffrn_measurement_method 'rotation method'
_diffrn_radiation_monochromator graphite
_diffrn_radiation_source 'fine-focus sealed tube'
_diffrn_radiation_type MoK\a
_diffrn_radiation_wavelength 0.71073
_diffrn_reflns_av_R_equivalents 0.0291
_diffrn_reflns_av_sigmaI/netI 0.0182
_diffrn_reflns_limit_h_max 9
_diffrn_reflns_limit_h_min -12
_diffrn_reflns_limit_k_max 15
_diffrn_reflns_limit_k_min -15
_diffrn_reflns_limit_l_max 22
_diffrn_reflns_limit_l_min -34
_diffrn_reflns_number 9369
_diffrn_reflns_theta_full 29.21
_diffrn_reflns_theta_max 29.21
_diffrn_reflns_theta_min 2.74
_diffrn_standards_number 0
_exptl_absorpt_coefficient_mu 0.207
_exptl_absorpt_correction_T_max 0.938
_exptl_absorpt_correction_T_min 0.900
_exptl_absorpt_correction_type numerical
_exptl_absorpt_process_details 'shape of crystal determined optically'
_exptl_crystal_colour colourless
_exptl_crystal_density_diffrn 1.345
_exptl_crystal_density_method 'not measured'
_exptl_crystal_description block
_exptl_crystal_F_000 1152
_exptl_crystal_size_max 0.50
_exptl_crystal_size_mid 0.50
_exptl_crystal_size_min 0.30
_refine_diff_density_max 0.407
_refine_diff_density_min -0.372
_refine_ls_extinction_method none
_refine_ls_goodness_of_fit_ref 1.096
_refine_ls_hydrogen_treatment mixed
_refine_ls_matrix_type full
_refine_ls_number_parameters 179
_refine_ls_number_reflns 3536
_refine_ls_number_restraints 0
_refine_ls_restrained_S_all 1.096
_refine_ls_R_factor_all 0.0350
_refine_ls_R_factor_gt 0.0326
_refine_ls_shift/su_max 0.013
_refine_ls_shift/su_mean 0.001
_refine_ls_structure_factor_coef Fsqd
_refine_ls_weighting_details 'calc w = 1/[\s^2^(Fo^2^)+(0.0402P)^2^+1.1770P] where P=(Fo^2^+2Fc^2^)/3'
_refine_ls_weighting_scheme calc
_refine_ls_wR_factor_gt 0.0851
_refine_ls_wR_factor_ref 0.0868
_reflns_number_gt 3336
_reflns_number_total 3536
_reflns_threshold_expression I>2\s(I)
_cod_data_source_file ng2383.cif
_cod_data_source_block I
_cod_original_sg_symbol_H-M Pbca
_cod_original_formula_sum 'C13 H20 N1 O3 P1'
_cod_database_code 2217215
_cod_database_fobs_code 2217215

loop_
_symmetry_equiv_pos_as_xyz
'x, y, z'
'-x+1/2, -y, z+1/2'
'x+1/2, -y+1/2, -z'
'-x, y+1/2, -z+1/2'
'-x, -y, -z'
'x-1/2, y, -z-1/2'
'-x-1/2, y-1/2, z'
'x, -y-1/2, z-1/2'

loop_
_atom_site_type_symbol
_atom_site_label
_atom_site_fract_x
_atom_site_fract_y
_atom_site_fract_z
_atom_site_U_iso_or_equiv
_atom_site_adp_type
_atom_site_calc_flag
_atom_site_refinement_flags
_atom_site_occupancy
C C1 0.13013(11) 0.26512(9) 0.27800(4) 0.01598(19) Uani d . 1
H H1A 0.0464(18) 0.3020(14) 0.2923(6) 0.024(4) Uiso d . 1
H H1B 0.1752(16) 0.3137(13) 0.2509(6) 0.018(4) Uiso d . 1
C C2 0.17889(11) 0.19257(9) 0.37040(4) 0.01476(19) Uani d . 1
H H2A 0.1523 0.1145 0.3595 0.018 Uiso calc R 1
H H2B 0.0929 0.2313 0.3834 0.018 Uiso calc R 1
C C3 0.28979(12) 0.18585(9) 0.41550(4) 0.0168(2) Uani d . 1
H H3A 0.3722 0.1411 0.4034 0.020 Uiso calc R 1
H H3B 0.2478 0.1456 0.4460 0.020 Uiso calc R 1
C C4 0.34034(11) 0.30678(9) 0.43324(4) 0.0164(2) Uani d . 1
H H4 0.2572 0.3492 0.4476 0.020 Uiso calc R 1
C C5 0.39579(12) 0.37187(9) 0.38385(4) 0.0187(2) Uani d . 1
H H5A 0.4230 0.4503 0.3941 0.022 Uiso calc R 1
H H5B 0.4812 0.3330 0.3703 0.022 Uiso calc R 1
C C6 0.28336(12) 0.37782(9) 0.33957(4) 0.0186(2) Uani d . 1
H H6A 0.2003 0.4212 0.3522 0.022 Uiso calc R 1
H H6B 0.3231 0.4184 0.3088 0.022 Uiso calc R 1
C C7 0.45790(12) 0.30258(11) 0.47679(4) 0.0205(2) Uani d . 1
H H7A 0.5386 0.2574 0.4634 0.025 Uiso calc R 1
H H7B 0.4920 0.3811 0.4834 0.025 Uiso calc R 1
C C8 0.40779(11) 0.25042(10) 0.52920(4) 0.0171(2) Uani d . 1
C C9 0.43625(13) 0.13470(10) 0.54190(5) 0.0232(2) Uani d . 1
H H9 0.4878 0.0888 0.5179 0.028 Uiso calc R 1
C C10 0.38867(15) 0.08657(11) 0.59010(6) 0.0293(3) Uani d . 1
H H10 0.4094 0.0093 0.5981 0.035 Uiso calc R 1
C C11 0.31058(14) 0.15354(14) 0.62611(5) 0.0308(3) Uani d . 1
H H11 0.2775 0.1212 0.6580 0.037 Uiso calc R 1
C C12 0.28203(13) 0.26958(13) 0.61413(5) 0.0274(3) Uani d . 1
H H12 0.2304 0.3152 0.6382 0.033 Uiso calc R 1
C C13 0.33060(12) 0.31742(11) 0.56609(4) 0.0206(2) Uani d . 1
H H13 0.3114 0.3951 0.5585 0.025 Uiso calc R 1
N N1 0.23706(9) 0.25759(7) 0.32299(3) 0.01285(16) Uani d . 1
H H1C 0.3240(17) 0.2205(14) 0.3109(7) 0.026(4) Uiso d . 1
O O1 -0.02029(8) 0.06162(7) 0.28658(3) 0.01733(16) Uani d . 1
H H1D -0.112(2) 0.0696(19) 0.2790(9) 0.025(6) Uiso d . 1
O O2 -0.00660(8) 0.16513(8) 0.19677(3) 0.01869(17) Uani d . 1
O O3 0.21224(8) 0.05809(7) 0.23662(3) 0.01744(16) Uani d . 1
P P1 0.07816(3) 0.12808(2) 0.245156(10) 0.01325(8) Uani d . 1

loop_
_atom_site_aniso_label
_atom_site_aniso_U_11
_atom_site_aniso_U_22
_atom_site_aniso_U_33
_atom_site_aniso_U_12
_atom_site_aniso_U_13
_atom_site_aniso_U_23
C1 0.0144(4) 0.0193(5) 0.0142(4) 0.0022(4) -0.0014(4) 0.0033(4)
C2 0.0152(4) 0.0181(4) 0.0110(4) -0.0024(4) 0.0017(3) 0.0016(3)
C3 0.0185(5) 0.0196(5) 0.0123(4) -0.0013(4) -0.0011(3) 0.0014(4)
C4 0.0143(4) 0.0206(5) 0.0144(4) 0.0008(4) 0.0003(3) -0.0030(4)
C5 0.0190(5) 0.0178(5) 0.0194(5) -0.0033(4) -0.0016(4) 0.0003(4)
C6 0.0208(5) 0.0148(5) 0.0202(5) -0.0024(4) -0.0025(4) 0.0020(4)
C7 0.0150(5) 0.0308(6) 0.0158(5) -0.0019(4) -0.0005(4) -0.0032(4)
C8 0.0124(4) 0.0241(5) 0.0147(4) -0.0007(4) -0.0027(3) -0.0044(4)
C9 0.0218(5) 0.0224(5) 0.0252(5) -0.0018(4) -0.0047(4) -0.0074(4)
C10 0.0274(6) 0.0255(6) 0.0349(6) -0.0099(5) -0.0105(5) 0.0052(5)
C11 0.0208(6) 0.0496(8) 0.0220(5) -0.0131(6) -0.0042(4) 0.0084(5)
C12 0.0158(5) 0.0493(8) 0.0170(5) 0.0011(5) 0.0009(4) -0.0057(5)
C13 0.0158(5) 0.0286(6) 0.0175(5) 0.0049(4) -0.0022(4) -0.0054(4)
N1 0.0119(4) 0.0149(4) 0.0117(3) 0.0007(3) 0.0013(3) 0.0012(3)
O1 0.0094(3) 0.0269(4) 0.0157(3) -0.0011(3) -0.0008(3) 0.0056(3)
O2 0.0117(3) 0.0317(4) 0.0127(3) 0.0020(3) -0.0013(3) 0.0044(3)
O3 0.0094(3) 0.0236(4) 0.0194(4) 0.0015(3) 0.0004(3) -0.0001(3)
P1 0.00793(13) 0.02066(14) 0.01116(12) 0.00100(9) -0.00030(8) 0.00220(9)

loop_
_atom_type_symbol
_atom_type_description
_atom_type_scat_dispersion_real
_atom_type_scat_dispersion_imag
_atom_type_scat_source
C C 0.0033 0.0016 'International Tables Vol C Tables 4.2.6.8 and 6.1.1.4'
H H 0.0000 0.0000 'International Tables Vol C Tables 4.2.6.8 and 6.1.1.4'
N N 0.0061 0.0033 'International Tables Vol C Tables 4.2.6.8 and 6.1.1.4'
O O 0.0106 0.0060 'International Tables Vol C Tables 4.2.6.8 and 6.1.1.4'
P P 0.1023 0.0942 'International Tables Vol C Tables 4.2.6.8 and 6.1.1.4'

loop_
_geom_angle_atom_site_label_1
_geom_angle_atom_site_label_2
_geom_angle_atom_site_label_3
_geom_angle
_geom_angle_publ_flag
N1 C1 P1 117.17(7) ?
N1 C1 H1A 106.5(9) ?
P1 C1 H1A 109.5(10) ?
N1 C1 H1B 105.6(9) ?
P1 C1 H1B 107.1(9) ?
H1A C1 H1B 110.8(13) ?
N1 C2 C3 111.28(8) ?
N1 C2 H2A 109.4 ?
C3 C2 H2A 109.4 ?
N1 C2 H2B 109.4 ?
C3 C2 H2B 109.4 ?
H2A C2 H2B 108.0 ?
C2 C3 C4 111.91(8) ?
C2 C3 H3A 109.2 ?
C4 C3 H3A 109.2 ?
C2 C3 H3B 109.2 ?
C4 C3 H3B 109.2 ?
H3A C3 H3B 107.9 ?
C5 C4 C3 108.33(8) ?
C5 C4 C7 110.13(9) ?
C3 C4 C7 113.07(9) ?
C5 C4 H4 108.4 ?
C3 C4 H4 108.4 ?
C7 C4 H4 108.4 ?
C6 C5 C4 112.03(9) ?
C6 C5 H5A 109.2 ?
C4 C5 H5A 109.2 ?
C6 C5 H5B 109.2 ?
C4 C5 H5B 109.2 ?
H5A C5 H5B 107.9 ?
N1 C6 C5 110.74(8) ?
N1 C6 H6A 109.5 ?
C5 C6 H6A 109.5 ?
N1 C6 H6B 109.5 ?
C5 C6 H6B 109.5 ?
H6A C6 H6B 108.1 ?
C8 C7 C4 113.81(9) ?
C8 C7 H7A 108.8 ?
C4 C7 H7A 108.8 ?
C8 C7 H7B 108.8 ?
C4 C7 H7B 108.8 ?
H7A C7 H7B 107.7 ?
C9 C8 C13 118.31(11) ?
C9 C8 C7 121.14(10) ?
C13 C8 C7 120.54(11) ?
C8 C9 C10 120.98(11) ?
C8 C9 H9 119.5 ?
C10 C9 H9 119.5 ?
C11 C10 C9 120.19(12) ?
C11 C10 H10 119.9 ?
C9 C10 H10 119.9 ?
C10 C11 C12 119.50(12) ?
C10 C11 H11 120.2 ?
C12 C11 H11 120.2 ?
C11 C12 C13 120.07(12) ?
C11 C12 H12 120.0 ?
C13 C12 H12 120.0 ?
C12 C13 C8 120.94(12) ?
C12 C13 H13 119.5 ?
C8 C13 H13 119.5 ?
C2 N1 C1 112.32(8) ?
C2 N1 C6 110.13(8) ?
C1 N1 C6 109.95(8) ?
C2 N1 H1C 109.2(10) ?
C1 N1 H1C 110.3(10) ?
C6 N1 H1C 104.7(9) ?
P1 O1 H1D 111.8(14) ?
O3 P1 O2 118.29(4) y
O3 P1 O1 108.33(5) y
O2 P1 O1 111.09(4) y
O3 P1 C1 107.78(5) y
O2 P1 C1 104.59(5) y
O1 P1 C1 106.00(5) y

loop_
_geom_bond_atom_site_label_1
_geom_bond_atom_site_label_2
_geom_bond_distance
_geom_bond_publ_flag
C1 N1 1.4993(13) ?
C1 P1 1.8391(11) y
C1 H1A 0.955(16) ?
C1 H1B 0.971(15) ?
C2 N1 1.4984(12) ?
C2 C3 1.5256(14) ?
C2 H2A 0.9700 ?
C2 H2B 0.9700 ?
C3 C4 1.5319(15) ?
C3 H3A 0.9700 ?
C3 H3B 0.9700 ?
C4 C5 1.5293(15) ?
C4 C7 1.5394(15) ?
C4 H4 0.9800 ?
C5 C6 1.5199(15) ?
C5 H5A 0.9700 ?
C5 H5B 0.9700 ?
C6 N1 1.5047(13) ?
C6 H6A 0.9700 ?
C6 H6B 0.9700 ?
C7 C8 1.5101(15) ?
C7 H7A 0.9700 ?
C7 H7B 0.9700 ?
C8 C9 1.3922(16) ?
C8 C13 1.3966(15) ?
C9 C10 1.3939(18) ?
C9 H9 0.9300 ?
C10 C11 1.386(2) ?
C10 H10 0.9300 ?
C11 C12 1.392(2) ?
C11 H11 0.9300 ?
C12 C13 1.3921(17) ?
C12 H12 0.9300 ?
C13 H13 0.9300 ?
N1 H1C 0.961(16) ?
O1 P1 1.5758(8) y
O1 H1D 0.87(2) ?
O2 P1 1.5010(8) y
O3 P1 1.4967(8) y

loop_
_geom_hbond_atom_site_label_D
_geom_hbond_atom_site_label_H
_geom_hbond_atom_site_label_A
_geom_hbond_site_symmetry_A
_geom_hbond_distance_DH
_geom_hbond_distance_HA
_geom_hbond_distance_DA
_geom_hbond_angle_DHA
_geom_hbond_publ_flag
N1 H1C O2 0.5 0.961(16) 1.707(16) 2.6510(10) 166(2) y
O1 H1D O3 0.5 0.877(19) 1.682(19) 2.5490(10) 169(2) y

loop_
_geom_torsion_atom_site_label_1
_geom_torsion_atom_site_label_2
_geom_torsion_atom_site_label_3
_geom_torsion_atom_site_label_4
_geom_torsion
N1 C2 C3 C4 57.02(11)
C2 C3 C4 C5 -54.79(11)
C2 C3 C4 C7 -177.15(9)
C3 C4 C5 C6 55.62(11)
C7 C4 C5 C6 179.76(9)
C4 C5 C6 N1 -58.18(12)
C5 C4 C7 C8 174.20(9)
C3 C4 C7 C8 -64.45(12)
C4 C7 C8 C9 98.50(12)
C4 C7 C8 C13 -81.09(13)
C13 C8 C9 C10 0.20(16)
C7 C8 C9 C10 -179.40(10)
C8 C9 C10 C11 0.60(18)
C9 C10 C11 C12 -0.98(18)
C10 C11 C12 C13 0.56(18)
C11 C12 C13 C8 0.24(17)
C9 C8 C13 C12 -0.62(16)
C7 C8 C13 C12 178.99(10)
C3 C2 N1 C1 179.84(8)
C3 C2 N1 C6 -57.25(11)
P1 C1 N1 C2 -65.29(10)
P1 C1 N1 C6 171.70(7)
C5 C6 N1 C2 57.69(11)
C5 C6 N1 C1 -178.02(9)
N1 C1 P1 O3 -43.51(9)
N1 C1 P1 O2 -170.22(7)
N1 C1 P1 O1 72.31(8)
